data_9011960
loop_
_publ_author_name
'Kupcik, V.'

_publ_section_title
;
 Die kristallstruktur des minerals eclarit, (Cu,Fe)Pb9Bi12S28
;
_journal_name_full 'Tschermaks Mineralogische und Petrographische Mitteilungen'
_journal_page_first 259
_journal_page_last 269
_journal_volume 32
_journal_year 1984
_chemical_formula_sum 'Bi11.4 Cu0.6 Fe0.4 Pb9 S28 Sb0.6'
_chemical_name_mineral Eclarite
_space_group_IT_number 62
_symmetry_space_group_name_Hall '-P 2ac 2n'
_symmetry_space_group_name_H-M 'P n m a'
_cell_angle_alpha 90
_cell_angle_beta 90
_cell_angle_gamma 90
_cell_length_a 54.760
_cell_length_b 4.030
_cell_length_c 22.75
_cell_formula_units_Z 4
_cell_volume 5020.534
_database_code_amcsd 0015698
_exptl_crystal_density_diffrn 6.983
_cod_original_formula_sum '(Cu.6 Fe.4) Pb9 Bi11.4 Sb.6 S28'
_cod_database_code 9011960

loop_
_space_group_symop_operation_xyz
x,y,z
x,1/2-y,z
-x,1/2+y,-z
1/2-x,1/2+y,1/2+z
1/2+x,1/2-y,1/2-z
1/2+x,y,1/2-z
1/2-x,-y,1/2+z
-x,-y,-z

loop_
_atom_site_label
_atom_site_fract_x
_atom_site_fract_y
_atom_site_fract_z
_atom_site_occupancy
_atom_site_U_iso_or_equiv
Cu 0.30550 0.75000 0.13900 0.60000 0.04053
Fe 0.30550 0.75000 0.13900 0.40000 0.04053
Pb1 0.00840 0.25000 0.23460 1.00000 0.02786
Pb2 0.11630 0.75000 0.00350 1.00000 0.03166
Pb3 0.17910 0.75000 0.11770 1.00000 0.02913
Pb4 0.18420 0.75000 0.31580 1.00000 0.02660
Pb5 0.24950 0.75000 0.20650 1.00000 0.02280
Pb6 0.32160 0.25000 0.00040 1.00000 0.03926
Pb7 0.36930 0.25000 0.13820 1.00000 0.03926
Pb8 0.43010 0.25000 0.03400 1.00000 0.03926
Pb9 0.02600 0.25000 0.04450 0.20000 0.03926
Pb10 0.00600 0.25000 0.42110 0.20000 0.02280
Pb11 0.37930 0.75000 0.32740 0.20000 0.02280
Pb12 0.43770 0.75000 0.20540 0.20000 0.01646
Pb13 0.44120 0.25000 0.36740 0.20000 0.01900
Bi1 0.07010 0.75000 0.14810 1.00000 0.01773
Bi2 0.06580 0.75000 0.33080 1.00000 0.01520
Bi3 0.12560 0.25000 0.22210 1.00000 0.02153
Bi4 0.12310 0.25000 0.40920 1.00000 0.01900
Bi5 0.24510 0.25000 0.03570 1.00000 0.02026
Bi6 0.25130 0.25000 0.37540 1.00000 0.02533
Bi7 0.31620 0.25000 0.27980 1.00000 0.01900
Bi8 0.31970 0.75000 0.44260 1.00000 0.01520
BiMe1 0.02600 0.25000 0.04450 0.68000 0.03926
SbMe1 0.02600 0.25000 0.04450 0.12000 0.03926
BiMe2 0.00600 0.25000 0.42110 0.68000 0.02280
SbMe2 0.00600 0.25000 0.42110 0.12000 0.02280
BiMe3 0.37930 0.75000 0.32740 0.68000 0.02280
SbMe3 0.37930 0.75000 0.32740 0.12000 0.02280
BiMe4 0.43770 0.75000 0.20540 0.68000 0.01646
SbMe4 0.43770 0.75000 0.20540 0.12000 0.01646
BiMe5 0.44120 0.25000 0.36740 0.68000 0.01900
SbMe5 0.44120 0.25000 0.36740 0.12000 0.01900
S1 0.02230 0.75000 0.13600 1.00000 0.01393
S2 0.01900 0.75000 0.32400 1.00000 0.01520
S3 0.07520 0.25000 0.06700 1.00000 0.01900
S4 0.06450 0.25000 0.24000 1.00000 0.02660
S5 0.06540 0.25000 0.41600 1.00000 0.01267
S6 0.12550 0.75000 0.14000 1.00000 0.01520
S7 0.12510 0.75000 0.31600 1.00000 0.02280
S8 0.12300 0.75000 0.48900 1.00000 0.02406
S9 0.15320 0.25000 0.03600 1.00000 0.00760
S10 0.17250 0.25000 0.21800 1.00000 0.01646
S11 0.17080 0.25000 0.40900 1.00000 0.02533
S12 0.22130 0.25000 0.13600 1.00000 0.01646
S13 0.22580 0.25000 0.28400 1.00000 0.00507
S14 0.22360 0.75000 0.41800 1.00000 0.01393
S15 0.27500 0.75000 0.06200 1.00000 0.01520
S16 0.29280 0.25000 0.18300 1.00000 0.01267
S17 0.28530 0.75000 0.32300 1.00000 0.01646
S18 0.29120 0.25000 0.48700 1.00000 0.01773
S19 0.34010 0.75000 0.08000 1.00000 0.01773
S20 0.34680 0.75000 0.23200 1.00000 0.03040
S21 0.35320 0.25000 0.39400 1.00000 0.01900
S22 0.40820 0.75000 0.10400 1.00000 0.02660
S23 0.40510 0.25000 0.26900 1.00000 0.01520
S24 0.41110 0.75000 0.42000 1.00000 0.03673
S25 0.47580 0.75000 0.03500 1.00000 0.02913
S26 0.46460 0.25000 0.16400 1.00000 0.02026
S27 0.46630 0.75000 0.30700 1.00000 0.01900
S28 0.47330 0.25000 0.46200 1.00000 0.03673

loop_
_cod_related_entry_id
_cod_related_entry_database
_cod_related_entry_code
1 AMCSD 0015698
